data_1509664
loop_
_publ_author_name
'Nowogrocki, G.'
'Penin, N.'
'Touboul, M.'

_publ_section_title
;
 Crystal structure of the second form of silver octoborate beta-(Ag2 B8
 O13)
;
_journal_name_full 'Solid State Sciences'
_journal_page_first 559
_journal_page_last 564
_journal_paper_doi 10.1016/S1293-2558(03)00036-0
_journal_volume 5
_journal_year 2003
_chemical_formula_sum 'Ag2 B8 O13'
_chemical_name_systematic 'Ag2 (B8 O13)'
_space_group_IT_number 14
_symmetry_space_group_name_Hall '-P 2ybc'
_symmetry_space_group_name_H-M 'P 1 21/c 1'
_cell_angle_alpha 90
_cell_angle_beta 99.846
_cell_angle_gamma 90
_cell_formula_units_Z 4
_cell_length_a 11.936
_cell_length_b 7.801
_cell_length_c 10.558
_cell_volume 968.604
_citation_journal_id_ASTM SSSCFJ
_cod_data_source_file silver2-3_12.cif
_cod_data_source_block Ag2B8O13
_cod_original_cell_volume 968.6043
_cod_database_code 1509664

loop_
_symmetry_equiv_pos_as_xyz
x,y,z
-x,y+1/2,-z+1/2
-x,-y,-z
x,-y-1/2,z-1/2

loop_
_atom_site_label
_atom_site_type_symbol
_atom_site_fract_x
_atom_site_fract_y
_atom_site_fract_z
_atom_site_occupancy
_atom_site_U_iso_or_equiv
B1 B+3 0.5588 0.8149 0.4521 1 0.0
O7 O-2 0.6778 0.0197 0.0394 1 0.0
O10 O-2 0.847 0.8578 0.0517 1 0.0
Ag2 Ag+1 0.9123 0.1441 0.4621 0.65 0.0
O3 O-2 0.7563 0.1002 0.6447 1 0.0
O12 O-2 0.9418 -0.0366 0.6985 1 0.0
B7 B+3 0.9963 0.8407 0.7781 1 0.0
O11 O-2 0.964 0.8104 0.8978 1 0.0
O13 O-2 0.8288 0.0368 0.8622 1 0.0
B6 B+3 0.8758 -0.0953 -0.0648 1 0.0
B4 B+3 0.7614 -0.082 0.1111 1 0.0
B8 B+3 0.8616 0.0866 0.7379 1 0.0
O4 O-2 0.7338 0.028 0.4242 1 0.0
O8 O-2 0.0851 0.7569 0.7434 1 0.0
Ag1 Ag+1 0.9223 0.1042 0.4646 0.35 0.0
O2 O-2 0.6119 -0.0925 0.5558 1 0.0
B3 B+3 0.6726 -0.051 0.3051 1 0.0
O9 O-2 0.602 0.0842 0.2289 1 0.0
B2 B+3 0.7034 0.0102 0.5418 1 0.0
O5 O-2 0.5926 0.8182 0.3363 1 0.0
B5 B+3 0.6034 0.107 0.1028 1 0.0
O6 O-2 0.7562 0.8769 0.2335 1 0.0
Ag4 Ag+1 0.3901 0.57 0.6977 0.74 0.0
O1 O-2 0.4697 0.7125 0.4766 1 0.0
Ag3 Ag+1 0.3812 0.6096 0.6872 0.26 0.0
